data_4035004
loop_
_publ_author_name
'Witalewska, Marzena'
'Wrona-Piotrowicz, Anna'
'Makal, Anna'
'Zakrzewski, Janusz'

_publ_section_title
;
 Polycyclic Aromatic N-Ethoxycarbonyl Thioamide S-Oxides and Their Triflic
 Acid Promoted Cyclization to Fluorescent Thiophene Imine-Fused Arenes.
;
_journal_issue 4
_journal_name_full 'The Journal of organic chemistry'
_journal_page_first 1933
_journal_page_last 1939
_journal_paper_doi 10.1021/acs.joc.7b02867
_journal_volume 83
_journal_year 2018
_chemical_formula_moiety 'C14 H13 N O3 S'
_chemical_formula_sum 'C14 H13 N O3 S'
_chemical_formula_weight 275.31
_space_group_crystal_system monoclinic
_space_group_IT_number 14
_space_group_name_Hall '-P 2ybc'
_space_group_name_H-M_alt 'P 1 21/c 1'
_atom_sites_solution_hydrogens mixed
_atom_sites_solution_primary direct
_audit_creation_date 2017-02-28
_audit_creation_method
;
Olex2 1.2
(compiled Feb 23 2017 12:29:26 for OlexSys, GUI svn.r5320)
;
_cell_angle_alpha 90
_cell_angle_beta 91.1632(19)
_cell_angle_gamma 90
_cell_formula_units_Z 4
_cell_length_a 19.3968(9)
_cell_length_b 6.3516(3)
_cell_length_c 10.0741(5)
_cell_measurement_reflns_used 9972
_cell_measurement_temperature 100.1(1)
_cell_measurement_theta_max 32.61
_cell_measurement_theta_min 3.15
_cell_volume 1240.88(10)
_computing_cell_refinement 'APEX2 v2012.4-3 (Bruker AXS)'
_computing_data_collection 'APEX2 v2012.4-3 (Bruker AXS)'
_computing_data_reduction 'SAINT V8.18C (Bruker AXS Inc., 2011)'
_computing_molecular_graphics 'Olex2 (Dolomanov et al., 2009)'
_computing_publication_material 'Olex2 (Dolomanov et al., 2009)'
_computing_structure_refinement 'ShelXL (Sheldrick, 2015)'
_computing_structure_solution 'SHELXS-97 (Sheldrick, 2008)'
_diffrn_ambient_temperature 100.1(1)
_diffrn_detector 'Bruker APEX2 area detector'
_diffrn_detector_area_resol_mean 7.9
_diffrn_detector_type 'CCD area detector'
_diffrn_measured_fraction_theta_full 0.999
_diffrn_measured_fraction_theta_max 0.999
_diffrn_measurement_device 'four-circle diffractometer'
_diffrn_measurement_device_type 'Bruker APEX-II CCD'
_diffrn_measurement_method '\f and \w scans'
_diffrn_radiation_collimation 'focusing mirrors'
_diffrn_radiation_monochromator 'mirror optics'
_diffrn_radiation_probe x-ray
_diffrn_radiation_type MoK\a
_diffrn_radiation_wavelength 0.71073
_diffrn_radiation_xray_symbol K-L~3~
_diffrn_reflns_av_R_equivalents 0.0347
_diffrn_reflns_av_unetI/netI 0.0175
_diffrn_reflns_Laue_measured_fraction_full 0.999
_diffrn_reflns_Laue_measured_fraction_max 0.999
_diffrn_reflns_limit_h_max 29
_diffrn_reflns_limit_h_min -29
_diffrn_reflns_limit_k_max 9
_diffrn_reflns_limit_k_min -9
_diffrn_reflns_limit_l_max 15
_diffrn_reflns_limit_l_min -15
_diffrn_reflns_number 44040
_diffrn_reflns_point_group_measured_fraction_full 0.999
_diffrn_reflns_point_group_measured_fraction_max 0.999
_diffrn_reflns_theta_full 25.242
_diffrn_reflns_theta_max 32.610
_diffrn_reflns_theta_min 2.100
_diffrn_source 'rotating anode X-ray tube'
_diffrn_source_type 'Bruker TXS'
_diffrn_standards_number 0
_exptl_absorpt_coefficient_mu 0.264
_exptl_absorpt_correction_T_max 0.9936
_exptl_absorpt_correction_T_min 0.9406
_exptl_absorpt_correction_type multi-scan
_exptl_absorpt_process_details
'SADABS-2012/1 (Bruker,2012) was used for absorption correction. wR2(int) was 0.0529 before and 0.0465 after correction. The Ratio of minimum to maximum transmission is 0.9467. The \l/2 correction factor is 0.0015.'
_exptl_crystal_colour 'clear colourless'
_exptl_crystal_colour_lustre clear
_exptl_crystal_colour_primary colourless
_exptl_crystal_density_diffrn 1.474
_exptl_crystal_description plate
_exptl_crystal_F_000 576
_exptl_crystal_size_max 0.21
_exptl_crystal_size_mid 0.15
_exptl_crystal_size_min 0.05
_refine_diff_density_max 0.587
_refine_diff_density_min -0.323
_refine_diff_density_rms 0.063
_refine_ls_extinction_method none
_refine_ls_goodness_of_fit_ref 1.058
_refine_ls_hydrogen_treatment mixed
_refine_ls_matrix_type full
_refine_ls_number_parameters 176
_refine_ls_number_reflns 4522
_refine_ls_number_restraints 1
_refine_ls_restrained_S_all 1.058
_refine_ls_R_factor_all 0.0385
_refine_ls_R_factor_gt 0.0317
_refine_ls_shift/su_max 0.001
_refine_ls_shift/su_mean 0.000
_refine_ls_structure_factor_coef Fsqd
_refine_ls_weighting_details
;
 w=1/[\s^2^(Fo^2^)+(0.0412P)^2^+0.6310P]
 where P=(Fo^2^+2Fc^2^)/3
;
_refine_ls_weighting_scheme calc
_refine_ls_wR_factor_gt 0.0837
_refine_ls_wR_factor_ref 0.0883
_reflns_Friedel_coverage 0.000
_reflns_number_gt 3949
_reflns_number_total 4522
_reflns_threshold_expression 'I > 2\s(I)'
_cod_data_source_file jo7b02867_si_002.cif
_cod_data_source_block mwit00150
_cod_database_code 4035004
_shelxl_version_number 2013-2
_shelx_space_group_comment
;
The symmetry employed for this shelxl refinement is uniquely defined
by the following loop, which should always be used as a source of
symmetry information in preference to the above space-group names.
They are only intended as comments.
;
_olex2_refinement_description
;
1. Fixed Uiso
 At 1.2 times of:
  All C(H) groups, All C(H,H) groups, All N(H) groups
 At 1.5 times of:
  All C(H,H,H) groups
2. Restrained distances
 N1-H1
 0.86 with sigma of 0.02
3.a Secondary CH2 refined with riding coordinates:
 C13(H13A,H13B)
3.b Aromatic/amide H refined with riding coordinates:
 C3(H3), C4(H4), C5(H5), C6(H6), C8(H8), C9(H9), C10(H10)
3.c Idealised Me refined as rotating group:
 C14(H14A,H14B,H14C)
;
_olex2_submission_special_instructions 'No special instructions were received'

loop_
_space_group_symop_operation_xyz
'x, y, z'
'-x, y+1/2, -z+1/2'
'-x, -y, -z'
'x, -y-1/2, z-1/2'

loop_
_atom_site_label
_atom_site_type_symbol
_atom_site_fract_x
_atom_site_fract_y
_atom_site_fract_z
_atom_site_U_iso_or_equiv
_atom_site_adp_type
_atom_site_occupancy
_atom_site_site_symmetry_order
_atom_site_calc_flag
_atom_site_refinement_flags_posn
C1 C 0.21987(5) 0.84042(14) -0.10052(9) 0.01005(15) Uani 1 1 d .
C2 C 0.17568(4) 1.00511(14) -0.05605(9) 0.00963(15) Uani 1 1 d .
C3 C 0.19827(5) 1.16429(14) 0.03285(9) 0.01120(15) Uani 1 1 d .
H3 H 0.2439 1.1652 0.0630 0.013 Uiso 1 1 calc R
C4 C 0.15401(5) 1.31728(15) 0.07524(10) 0.01322(16) Uani 1 1 d .
H4 H 0.1697 1.4201 0.1342 0.016 Uiso 1 1 calc R
C5 C 0.08480(5) 1.31918(15) 0.02970(10) 0.01442(17) Uani 1 1 d .
H5 H 0.0551 1.4245 0.0576 0.017 Uiso 1 1 calc R
C6 C 0.06119(5) 1.16589(15) -0.05576(10) 0.01318(16) Uani 1 1 d .
H6 H 0.0155 1.1682 -0.0853 0.016 Uiso 1 1 calc R
C7 C 0.10557(5) 1.00409(15) -0.09958(9) 0.01081(15) Uani 1 1 d .
C8 C 0.08124(5) 0.83961(16) -0.18365(9) 0.01311(17) Uani 1 1 d .
H8 H 0.0354 0.8389 -0.2124 0.016 Uiso 1 1 calc R
C9 C 0.12436(5) 0.68208(16) -0.22296(9) 0.01385(17) Uani 1 1 d .
H9 H 0.1076 0.5749 -0.2776 0.017 Uiso 1 1 calc R
C10 C 0.19437(5) 0.68163(15) -0.18072(9) 0.01229(16) Uani 1 1 d .
H10 H 0.2233 0.5735 -0.2072 0.015 Uiso 1 1 calc R
C11 C 0.29163(5) 0.82657(14) -0.05011(9) 0.01023(15) Uani 1 1 d .
C12 C 0.34116(5) 1.14390(14) -0.15215(9) 0.01046(15) Uani 1 1 d .
C13 C 0.41159(5) 1.43041(16) -0.21858(11) 0.01806(19) Uani 1 1 d .
H13A H 0.4248 1.5495 -0.1634 0.022 Uiso 1 1 calc R
H13B H 0.3693 1.4660 -0.2663 0.022 Uiso 1 1 calc R
C14 C 0.46769(5) 1.38363(16) -0.31563(10) 0.01624(18) Uani 1 1 d .
H14A H 0.4541 1.2669 -0.3707 0.024 Uiso 1 1 calc GR
H14B H 0.5095 1.3491 -0.2678 0.024 Uiso 1 1 calc GR
H14C H 0.4752 1.5051 -0.3701 0.024 Uiso 1 1 calc GR
N1 N 0.34261(4) 0.97134(13) -0.06767(8) 0.01176(14) Uani 1 1 d D
H1 H 0.3795(6) 0.944(2) -0.0257(13) 0.014 Uiso 1 1 d DR
O1 O 0.40060(4) 1.24604(12) -0.13579(8) 0.01598(14) Uani 1 1 d .
O2 O 0.29359(4) 1.19090(12) -0.22453(7) 0.01436(14) Uani 1 1 d .
O3 O 0.38554(4) 0.64507(12) 0.09084(8) 0.01778(15) Uani 1 1 d .
S1 S 0.31132(2) 0.62447(4) 0.04665(2) 0.01301(6) Uani 1 1 d .

loop_
_atom_site_aniso_label
_atom_site_aniso_U_11
_atom_site_aniso_U_22
_atom_site_aniso_U_33
_atom_site_aniso_U_23
_atom_site_aniso_U_13
_atom_site_aniso_U_12
C1 0.0098(3) 0.0102(3) 0.0102(4) 0.0007(3) 0.0003(3) -0.0009(3)
C2 0.0094(3) 0.0101(3) 0.0094(3) 0.0005(3) 0.0005(3) -0.0010(3)
C3 0.0109(4) 0.0119(4) 0.0108(4) -0.0010(3) 0.0003(3) -0.0015(3)
C4 0.0137(4) 0.0122(4) 0.0138(4) -0.0021(3) 0.0015(3) -0.0008(3)
C5 0.0132(4) 0.0133(4) 0.0169(4) -0.0001(3) 0.0025(3) 0.0020(3)
C6 0.0102(4) 0.0148(4) 0.0145(4) 0.0026(3) 0.0001(3) 0.0005(3)
C7 0.0099(3) 0.0127(4) 0.0099(4) 0.0015(3) 0.0004(3) -0.0013(3)
C8 0.0111(4) 0.0166(4) 0.0116(4) 0.0004(3) -0.0013(3) -0.0038(3)
C9 0.0145(4) 0.0145(4) 0.0124(4) -0.0018(3) -0.0010(3) -0.0042(3)
C10 0.0131(4) 0.0117(4) 0.0120(4) -0.0011(3) 0.0007(3) -0.0014(3)
C11 0.0109(4) 0.0096(3) 0.0102(4) 0.0003(3) 0.0006(3) -0.0003(3)
C12 0.0110(4) 0.0096(3) 0.0109(4) 0.0002(3) 0.0021(3) -0.0002(3)
C13 0.0163(4) 0.0117(4) 0.0265(5) 0.0054(4) 0.0060(4) -0.0012(3)
C14 0.0163(4) 0.0160(4) 0.0165(4) 0.0014(3) 0.0017(3) -0.0008(3)
N1 0.0093(3) 0.0120(3) 0.0139(3) 0.0039(3) -0.0019(3) -0.0012(3)
O1 0.0120(3) 0.0141(3) 0.0218(3) 0.0062(3) -0.0010(3) -0.0038(2)
O2 0.0145(3) 0.0153(3) 0.0133(3) 0.0031(2) -0.0020(2) 0.0000(2)
O3 0.0146(3) 0.0165(3) 0.0219(4) 0.0024(3) -0.0060(3) 0.0013(3)
S1 0.01376(11) 0.01044(10) 0.01476(11) 0.00318(7) -0.00156(8) -0.00074(7)

loop_
_atom_type_symbol
_atom_type_description
_atom_type_scat_dispersion_real
_atom_type_scat_dispersion_imag
_atom_type_scat_source
C C 0.0033 0.0016 'International Tables Vol C Tables 4.2.6.8 and 6.1.1.4'
H H 0.0000 0.0000 'International Tables Vol C Tables 4.2.6.8 and 6.1.1.4'
N N 0.0061 0.0033 'International Tables Vol C Tables 4.2.6.8 and 6.1.1.4'
O O 0.0106 0.0060 'International Tables Vol C Tables 4.2.6.8 and 6.1.1.4'
S S 0.1246 0.1234 'International Tables Vol C Tables 4.2.6.8 and 6.1.1.4'

loop_
_geom_angle_atom_site_label_1
_geom_angle_atom_site_label_2
_geom_angle_atom_site_label_3
_geom_angle
C2 C1 C11 120.23(8)
C10 C1 C2 120.58(8)
C10 C1 C11 118.91(8)
C3 C2 C1 122.77(8)
C3 C2 C7 118.76(8)
C7 C2 C1 118.43(8)
C4 C3 C2 121.08(9)
C3 C4 C5 120.20(9)
C6 C5 C4 120.10(9)
C5 C6 C7 120.87(9)
C6 C7 C2 118.97(8)
C6 C7 C8 121.53(8)
C8 C7 C2 119.48(8)
C9 C8 C7 120.88(9)
C8 C9 C10 120.21(9)
C1 C10 C9 120.39(9)
C1 C11 S1 117.06(7)
N1 C11 C1 126.63(8)
N1 C11 S1 116.15(7)
O1 C12 N1 107.62(8)
O2 C12 N1 125.02(9)
O2 C12 O1 127.36(9)
O1 C13 C14 109.21(8)
C11 N1 C12 127.32(8)
C12 O1 C13 117.26(8)
O3 S1 C11 108.40(4)

loop_
_geom_bond_atom_site_label_1
_geom_bond_atom_site_label_2
_geom_bond_distance
C1 C2 1.4302(13)
C1 C10 1.3779(12)
C1 C11 1.4745(12)
C2 C3 1.4143(12)
C2 C7 1.4203(12)
C3 C4 1.3706(13)
C4 C5 1.4099(13)
C5 C6 1.3721(14)
C6 C7 1.4169(13)
C7 C8 1.4196(13)
C8 C9 1.3678(14)
C9 C10 1.4148(13)
C11 N1 1.3644(12)
C11 S1 1.6519(9)
C12 N1 1.3875(12)
C12 O1 1.3302(11)
C12 O2 1.2022(11)
C13 C14 1.5070(15)
C13 O1 1.4559(12)
O3 S1 1.5039(8)
